data_4034184
loop_
_publ_author_name
'Jash, Moumita'
'De, Sukanya'
'Pramanik, Subhendu'
'Chowdhury, Chinmay'

_publ_section_title
;
 Palladium(II)-Catalyzed Cascade Reactions of Ene-Ynes Tethered to
 Cyano/Aldehyde: Access to Naphtho[1,2-<i>b</i>]furans and
 Benzo[<i>g</i>]indoles.
;
_journal_issue 14
_journal_name_full 'The Journal of organic chemistry'
_journal_page_first 8959
_journal_page_last 8975
_journal_paper_doi 10.1021/acs.joc.9b00861
_journal_volume 84
_journal_year 2019
_chemical_formula_moiety 'C19 H14 O'
_chemical_formula_sum 'C19 H14 O'
_chemical_formula_weight 258.30
_space_group_crystal_system monoclinic
_space_group_IT_number 14
_space_group_name_Hall '-P 2yn'
_space_group_name_H-M_alt 'P 1 21/n 1'
_atom_sites_solution_hydrogens geom
_atom_sites_solution_primary iterative
_audit_creation_date 2019-02-07
_audit_creation_method
;
Olex2 1.2
(compiled 2017.08.10 svn.r3458 for OlexSys, GUI svn.r5506)
;
_cell_angle_alpha 90
_cell_angle_beta 90.161(3)
_cell_angle_gamma 90
_cell_formula_units_Z 4
_cell_length_a 6.1363(17)
_cell_length_b 10.652(3)
_cell_length_c 20.542(6)
_cell_measurement_reflns_used 8645
_cell_measurement_temperature 296.15
_cell_measurement_theta_max 25.55
_cell_measurement_theta_min 2.75
_cell_volume 1342.7(7)
_computing_cell_refinement 'SAINT V8.38A (?, 2016)'
_computing_data_reduction 'SAINT V8.38A (?, 2016)'
_computing_molecular_graphics 'Olex2 (Dolomanov et al., 2009)'
_computing_publication_material 'Olex2 (Dolomanov et al., 2009)'
_computing_structure_refinement 'ShelXL (Sheldrick, 2015)'
_computing_structure_solution 'olex2.solve (Bourhis et al., 2015)'
_diffrn_ambient_temperature 296.15
_diffrn_measured_fraction_theta_full 0.998
_diffrn_measured_fraction_theta_max 0.970
_diffrn_measurement_device_type 'Bruker APEX-II CCD'
_diffrn_measurement_method '\f and \w scans'
_diffrn_radiation_type MoK\a
_diffrn_radiation_wavelength 0.71073
_diffrn_reflns_av_R_equivalents 0.0391
_diffrn_reflns_av_unetI/netI 0.0276
_diffrn_reflns_Laue_measured_fraction_full 0.998
_diffrn_reflns_Laue_measured_fraction_max 0.970
_diffrn_reflns_limit_h_max 7
_diffrn_reflns_limit_h_min -7
_diffrn_reflns_limit_k_max 12
_diffrn_reflns_limit_k_min -12
_diffrn_reflns_limit_l_max 25
_diffrn_reflns_limit_l_min -25
_diffrn_reflns_number 16449
_diffrn_reflns_point_group_measured_fraction_full 0.998
_diffrn_reflns_point_group_measured_fraction_max 0.970
_diffrn_reflns_theta_full 25.242
_diffrn_reflns_theta_max 25.999
_diffrn_reflns_theta_min 2.755
_diffrn_standards_number 0
_exptl_absorpt_coefficient_mu 0.077
_exptl_absorpt_correction_T_max 0.7454
_exptl_absorpt_correction_T_min 0.6646
_exptl_absorpt_correction_type multi-scan
_exptl_absorpt_process_details
'SADABS-2016/2 (Bruker,2016/2) was used for absorption correction. wR2(int) was 0.1442 before and 0.0522 after correction. The Ratio of minimum to maximum transmission is 0.8916. The \l/2 correction factor is Not present.'
_exptl_crystal_colour 'clear light colourless'
_exptl_crystal_colour_lustre clear
_exptl_crystal_colour_modifier light
_exptl_crystal_colour_primary colourless
_exptl_crystal_density_diffrn 1.278
_exptl_crystal_description block
_exptl_crystal_F_000 544
_exptl_crystal_size_max 0.4
_exptl_crystal_size_mid 0.36
_exptl_crystal_size_min 0.25
_refine_diff_density_max 0.160
_refine_diff_density_min -0.120
_refine_diff_density_rms 0.030
_refine_ls_extinction_method none
_refine_ls_goodness_of_fit_ref 1.039
_refine_ls_hydrogen_treatment constr
_refine_ls_matrix_type full
_refine_ls_number_parameters 181
_refine_ls_number_reflns 2566
_refine_ls_number_restraints 0
_refine_ls_restrained_S_all 1.039
_refine_ls_R_factor_all 0.0463
_refine_ls_R_factor_gt 0.0381
_refine_ls_shift/su_max 0.001
_refine_ls_shift/su_mean 0.000
_refine_ls_structure_factor_coef Fsqd
_refine_ls_weighting_details 'w=1/[\s^2^(Fo^2^)+(0.0529P)^2^+0.1839P] where P=(Fo^2^+2Fc^2^)/3'
_refine_ls_weighting_scheme calc
_refine_ls_wR_factor_gt 0.1003
_refine_ls_wR_factor_ref 0.1090
_reflns_Friedel_coverage 0.000
_reflns_number_gt 2125
_reflns_number_total 2566
_reflns_threshold_expression 'I > 2\s(I)'
_cod_data_source_file jo9b00861_si_002.cif
_cod_data_source_block cc-1_a
_cod_original_cell_volume 1342.7(6)
_cod_database_code 4034184
_shelx_shelxl_version_number 2018/3
_shelx_space_group_comment
;
The symmetry employed for this shelxl refinement is uniquely defined
by the following loop, which should always be used as a source of
symmetry information in preference to the above space-group names.
They are only intended as comments.
;
_shelx_estimated_absorpt_t_max 0.981
_shelx_estimated_absorpt_t_min 0.970
_olex2_refinement_description
;
1. Fixed Uiso
 At 1.2 times of:
  All C(H) groups, All C(H,H) groups
2.a Secondary CH2 refined with riding coordinates:
 C13(H13A,H13B)
2.b Aromatic/amide H refined with riding coordinates:
 C3(H3), C4(H4), C5(H5), C6(H6), C8(H8), C9(H9), C12(H12), C15(H15), C16(H16),
 C17(H17), C18(H18), C19(H19)
;
_olex2_submission_special_instructions 'No special instructions were received'

loop_
_space_group_symop_operation_xyz
'x, y, z'
'-x+1/2, y+1/2, -z+1/2'
'-x, -y, -z'
'x-1/2, -y-1/2, z-1/2'

loop_
_atom_site_label
_atom_site_type_symbol
_atom_site_fract_x
_atom_site_fract_y
_atom_site_fract_z
_atom_site_U_iso_or_equiv
_atom_site_adp_type
_atom_site_occupancy
_atom_site_site_symmetry_order
_atom_site_calc_flag
_atom_site_refinement_flags_posn
O1 O 0.81595(15) 0.49048(9) 0.56192(5) 0.0655(3) Uani 1 1 d .
C1 C 0.6598(2) 0.50236(11) 0.60883(6) 0.0519(3) Uani 1 1 d .
C2 C 0.6684(2) 0.58782(11) 0.66064(6) 0.0533(3) Uani 1 1 d .
C3 C 0.8392(2) 0.67244(12) 0.67272(7) 0.0672(4) Uani 1 1 d .
H3 H 0.957446 0.676088 0.644547 0.081 Uiso 1 1 calc R
C4 C 0.8318(3) 0.74903(14) 0.72560(8) 0.0796(5) Uani 1 1 d .
H4 H 0.945863 0.804498 0.733562 0.096 Uiso 1 1 calc R
C5 C 0.6551(3) 0.74525(15) 0.76801(8) 0.0801(4) Uani 1 1 d .
H5 H 0.652164 0.798467 0.803891 0.096 Uiso 1 1 calc R
C6 C 0.4872(3) 0.66481(13) 0.75753(7) 0.0698(4) Uani 1 1 d .
H6 H 0.370275 0.663706 0.786228 0.084 Uiso 1 1 calc R
C7 C 0.4880(2) 0.58299(11) 0.70372(6) 0.0555(3) Uani 1 1 d .
C8 C 0.3152(2) 0.49722(12) 0.69216(6) 0.0595(3) Uani 1 1 d .
H8 H 0.197269 0.496464 0.720491 0.071 Uiso 1 1 calc R
C9 C 0.3164(2) 0.41660(12) 0.64137(6) 0.0572(3) Uani 1 1 d .
H9 H 0.201444 0.361032 0.634899 0.069 Uiso 1 1 calc R
C10 C 0.4946(2) 0.41828(11) 0.59849(5) 0.0505(3) Uani 1 1 d .
C11 C 0.5522(2) 0.34798(12) 0.54128(6) 0.0576(3) Uani 1 1 d .
C12 C 0.7424(2) 0.39530(13) 0.52211(7) 0.0674(4) Uani 1 1 d .
H12 H 0.817673 0.367061 0.485706 0.081 Uiso 1 1 calc R
C13 C 0.4231(3) 0.24470(13) 0.51138(6) 0.0681(4) Uani 1 1 d .
H13A H 0.497388 0.215985 0.472515 0.082 Uiso 1 1 calc R
H13B H 0.282303 0.277524 0.498149 0.082 Uiso 1 1 calc R
C14 C 0.3876(2) 0.13381(12) 0.55606(6) 0.0567(3) Uani 1 1 d .
C15 C 0.5501(2) 0.09094(14) 0.59632(7) 0.0703(4) Uani 1 1 d .
H15 H 0.683644 0.132252 0.597005 0.084 Uiso 1 1 calc R
C16 C 0.5194(3) -0.01189(15) 0.63567(8) 0.0791(4) Uani 1 1 d .
H16 H 0.631549 -0.039034 0.662777 0.095 Uiso 1 1 calc R
C17 C 0.3254(3) -0.07429(14) 0.63516(8) 0.0776(4) Uani 1 1 d .
H17 H 0.305780 -0.144986 0.661049 0.093 Uiso 1 1 calc R
C18 C 0.1609(3) -0.03207(16) 0.59638(8) 0.0843(5) Uani 1 1 d .
H18 H 0.027156 -0.073158 0.596269 0.101 Uiso 1 1 calc R
C19 C 0.1920(3) 0.07127(15) 0.55733(7) 0.0740(4) Uani 1 1 d .
H19 H 0.077988 0.099408 0.531218 0.089 Uiso 1 1 calc R

loop_
_atom_site_aniso_label
_atom_site_aniso_U_11
_atom_site_aniso_U_22
_atom_site_aniso_U_33
_atom_site_aniso_U_23
_atom_site_aniso_U_13
_atom_site_aniso_U_12
O1 0.0643(6) 0.0656(6) 0.0667(6) 0.0065(4) 0.0143(4) -0.0063(4)
C1 0.0557(7) 0.0485(6) 0.0515(6) 0.0124(5) 0.0041(5) 0.0018(5)
C2 0.0600(7) 0.0427(6) 0.0573(7) 0.0107(5) -0.0076(6) 0.0032(5)
C3 0.0665(8) 0.0527(7) 0.0822(9) 0.0078(7) -0.0087(7) -0.0026(6)
C4 0.0852(10) 0.0556(8) 0.0978(11) -0.0031(8) -0.0279(9) -0.0052(7)
C5 0.1041(12) 0.0615(9) 0.0747(9) -0.0097(7) -0.0174(9) 0.0090(8)
C6 0.0892(10) 0.0594(8) 0.0610(8) -0.0009(6) -0.0035(7) 0.0122(7)
C7 0.0669(8) 0.0473(6) 0.0521(6) 0.0091(5) -0.0035(6) 0.0080(6)
C8 0.0618(8) 0.0619(8) 0.0549(7) 0.0085(6) 0.0082(6) 0.0035(6)
C9 0.0579(7) 0.0581(7) 0.0555(7) 0.0092(5) 0.0010(6) -0.0059(6)
C10 0.0573(7) 0.0480(6) 0.0462(6) 0.0104(5) -0.0012(5) 0.0004(5)
C11 0.0712(8) 0.0545(7) 0.0472(6) 0.0082(5) 0.0014(6) 0.0008(6)
C12 0.0804(10) 0.0647(8) 0.0573(7) 0.0019(6) 0.0131(7) 0.0008(7)
C13 0.0894(10) 0.0659(8) 0.0488(7) 0.0004(6) -0.0064(6) -0.0036(7)
C14 0.0714(8) 0.0520(7) 0.0466(6) -0.0073(5) -0.0024(5) 0.0009(6)
C15 0.0686(9) 0.0646(8) 0.0777(9) 0.0053(7) -0.0077(7) -0.0001(7)
C16 0.0886(11) 0.0671(9) 0.0815(10) 0.0108(7) -0.0103(8) 0.0128(8)
C17 0.1085(13) 0.0551(8) 0.0692(9) 0.0028(7) 0.0064(8) -0.0013(8)
C18 0.0900(11) 0.0800(10) 0.0828(10) 0.0038(8) 0.0004(9) -0.0222(9)
C19 0.0744(9) 0.0777(9) 0.0697(8) 0.0021(7) -0.0145(7) -0.0079(8)

loop_
_atom_type_symbol
_atom_type_description
_atom_type_scat_dispersion_real
_atom_type_scat_dispersion_imag
_atom_type_scat_source
C C 0.0033 0.0016 'International Tables Vol C Tables 4.2.6.8 and 6.1.1.4'
H H 0.0000 0.0000 'International Tables Vol C Tables 4.2.6.8 and 6.1.1.4'
O O 0.0106 0.0060 'International Tables Vol C Tables 4.2.6.8 and 6.1.1.4'

loop_
_geom_angle_atom_site_label_1
_geom_angle_atom_site_label_2
_geom_angle_atom_site_label_3
_geom_angle
C1 O1 C12 104.92(10)
O1 C1 C2 124.79(11)
O1 C1 C10 110.51(11)
C10 C1 C2 124.70(12)
C1 C2 C3 125.29(13)
C1 C2 C7 114.95(11)
C3 C2 C7 119.75(12)
C2 C3 H3 120.0
C4 C3 C2 119.99(15)
C4 C3 H3 120.0
C3 C4 H4 119.7
C3 C4 C5 120.67(15)
C5 C4 H4 119.7
C4 C5 H5 119.6
C6 C5 C4 120.72(15)
C6 C5 H5 119.6
C5 C6 H6 119.6
C5 C6 C7 120.76(15)
C7 C6 H6 119.6
C6 C7 C2 118.11(12)
C6 C7 C8 121.72(13)
C8 C7 C2 120.17(11)
C7 C8 H8 118.9
C9 C8 C7 122.19(12)
C9 C8 H8 118.9
C8 C9 H9 120.6
C8 C9 C10 118.77(12)
C10 C9 H9 120.6
C1 C10 C9 119.21(12)
C1 C10 C11 106.50(11)
C9 C10 C11 134.30(12)
C10 C11 C13 126.20(12)
C12 C11 C10 105.19(12)
C12 C11 C13 128.61(13)
O1 C12 H12 123.6
C11 C12 O1 112.88(12)
C11 C12 H12 123.6
C11 C13 H13A 108.8
C11 C13 H13B 108.8
C11 C13 C14 113.86(10)
H13A C13 H13B 107.7
C14 C13 H13A 108.8
C14 C13 H13B 108.8
C15 C14 C13 121.35(13)
C15 C14 C19 117.45(13)
C19 C14 C13 121.20(12)
C14 C15 H15 119.4
C14 C15 C16 121.27(15)
C16 C15 H15 119.4
C15 C16 H16 119.8
C17 C16 C15 120.34(15)
C17 C16 H16 119.8
C16 C17 H17 120.3
C18 C17 C16 119.33(15)
C18 C17 H17 120.3
C17 C18 H18 119.9
C17 C18 C19 120.12(16)
C19 C18 H18 119.9
C14 C19 C18 121.48(14)
C14 C19 H19 119.3
C18 C19 H19 119.3

loop_
_geom_bond_atom_site_label_1
_geom_bond_atom_site_label_2
_geom_bond_distance
O1 C1 1.3668(15)
O1 C12 1.3777(17)
C1 C2 1.4014(18)
C1 C10 1.3688(17)
C2 C3 1.4041(18)
C2 C7 1.4202(18)
C3 H3 0.9300
C3 C4 1.359(2)
C4 H4 0.9300
C4 C5 1.394(2)
C5 H5 0.9300
C5 C6 1.357(2)
C6 H6 0.9300
C6 C7 1.4078(18)
C7 C8 1.4189(19)
C8 H8 0.9300
C8 C9 1.3514(18)
C9 H9 0.9300
C9 C10 1.4063(18)
C10 C11 1.4384(18)
C11 C12 1.332(2)
C11 C13 1.4875(19)
C12 H12 0.9300
C13 H13A 0.9700
C13 H13B 0.9700
C13 C14 1.5121(18)
C14 C15 1.3722(19)
C14 C19 1.373(2)
C15 H15 0.9300
C15 C16 1.375(2)
C16 H16 0.9300
C16 C17 1.363(2)
C17 H17 0.9300
C17 C18 1.361(2)
C18 H18 0.9300
C18 C19 1.376(2)
C19 H19 0.9300
